data_7215761
loop_
_publ_author_name
'Liu, Kang'
'Peng, Yu'
'Yang, Fen'
'Ma, Dingxuan'
'Li, Guanghua'
'Shi, Zhan'
'Feng, Shouhua'

_publ_section_title
;
 Three metal--organic frameworks based on the semirigid V-shaped
 5-(3-amino-tetrazole-5-phenoxy)-isophthalic acid ligand: syntheses,
 topological structures and properties
;
_journal_issue 21
_journal_name_full CrystEngComm
_journal_page_first 4382
_journal_paper_doi 10.1039/c4ce00105b
_journal_volume 16
_journal_year 2014
_chemical_formula_moiety 'C45 H23.5 Mn3 N15 O18.25'
_chemical_formula_sum 'C45 H23.5 Mn3 N15 O18.25'
_chemical_formula_weight 1231.11
_chemical_melting_point ?
_chemical_name_systematic
; 
 ? 
;
_space_group_IT_number 15
_symmetry_cell_setting monoclinic
_symmetry_space_group_name_Hall '-C 2yc'
_symmetry_space_group_name_H-M 'C 1 2/c 1'
_atom_sites_solution_hydrogens geom
_atom_sites_solution_primary direct
_atom_sites_solution_secondary difmap
_audit_creation_method SHELXL-97
_cell_angle_alpha 90.00
_cell_angle_beta 105.32(3)
_cell_angle_gamma 90.00
_cell_formula_units_Z 8
_cell_length_a 19.408(4)
_cell_length_b 38.069(8)
_cell_length_c 14.436(3)
_cell_measurement_reflns_used 11191
_cell_measurement_temperature 293(2)
_cell_measurement_theta_max 27.47
_cell_measurement_theta_min 9.30
_cell_volume 10287(4)
_computing_cell_refinement Process-auto
_computing_data_collection Process-auto
_computing_data_reduction Process-auto
_computing_structure_refinement 'SHELXL-97 (Sheldrick, 1997)'
_computing_structure_solution 'SHELXS-97 (Sheldrick, 1990)'
_diffrn_ambient_temperature 293(2)
_diffrn_detector_area_resol_mean 10.0
_diffrn_measured_fraction_theta_full 0.948
_diffrn_measured_fraction_theta_max 0.948
_diffrn_measurement_device_type 'Rigaku RAXIS-RAPID'
_diffrn_measurement_method omega-scan
_diffrn_radiation_monochromator graphite
_diffrn_radiation_source 'fine-focus sealed tube'
_diffrn_radiation_type MoK\a
_diffrn_radiation_wavelength 0.71073
_diffrn_reflns_av_R_equivalents 0.0771
_diffrn_reflns_av_sigmaI/netI 0.0624
_diffrn_reflns_limit_h_max 25
_diffrn_reflns_limit_h_min -25
_diffrn_reflns_limit_k_max 48
_diffrn_reflns_limit_k_min -49
_diffrn_reflns_limit_l_max 18
_diffrn_reflns_limit_l_min -18
_diffrn_reflns_number 47116
_diffrn_reflns_theta_full 27.47
_diffrn_reflns_theta_max 27.47
_diffrn_reflns_theta_min 9.30
_diffrn_standards_decay_% 0
_diffrn_standards_interval_count 0
_diffrn_standards_interval_time 0
_diffrn_standards_number 0
_exptl_absorpt_coefficient_mu 0.815
_exptl_absorpt_correction_T_max 0.828
_exptl_absorpt_correction_T_min 0.792
_exptl_absorpt_correction_type empirical
_exptl_absorpt_process_details Process-auto
_exptl_crystal_colour colourless
_exptl_crystal_density_diffrn 1.590
_exptl_crystal_density_meas ?
_exptl_crystal_density_method 'not measured'
_exptl_crystal_description block
_exptl_crystal_F_000 4956
_exptl_crystal_size_max 0.28
_exptl_crystal_size_mid 0.26
_exptl_crystal_size_min 0.22
_refine_diff_density_max 0.718
_refine_diff_density_min -0.786
_refine_diff_density_rms 0.078
_refine_ls_extinction_method none
_refine_ls_goodness_of_fit_ref 1.014
_refine_ls_hydrogen_treatment mixed
_refine_ls_matrix_type full
_refine_ls_number_parameters 711
_refine_ls_number_reflns 11191
_refine_ls_number_restraints 54
_refine_ls_restrained_S_all 1.026
_refine_ls_R_factor_all 0.1106
_refine_ls_R_factor_gt 0.0652
_refine_ls_shift/su_max 0.001
_refine_ls_shift/su_mean 0.000
_refine_ls_structure_factor_coef Fsqd
_refine_ls_weighting_details 'calc w=1/[\s^2^(Fo^2^)+(0.0884P)^2^+26.1377P] where P=(Fo^2^+2Fc^2^)/3'
_refine_ls_weighting_scheme calc
_refine_ls_wR_factor_gt 0.1651
_refine_ls_wR_factor_ref 0.1917
_reflns_number_gt 6874
_reflns_number_total 11191
_reflns_threshold_expression >2sigma(I)
_cod_data_source_file c4ce00105b2.cif
_cod_data_source_block c2c
_cod_depositor_comments
;
The following automatic conversions were performed:

'_chemical_melting_point' value 'not measured' was changed to '?' -
the value is undefined or not given.

Automatic conversion script
Id: cif_fix_values 2281 2013-09-26 08:29:07Z andrius 

The following automatic conversions were performed:

'_exptl_crystal_density_meas' value 'none' was changed to '?' - the
value is perceived as not measured.

Automatic conversion script
Id: cif_fix_values 3008 2015-01-20 13:52:24Z robertas 
;
_cod_original_sg_symbol_H-M C2/c
_cod_original_formula_sum 'C45 H23.50 Mn3 N15 O18.25'
_cod_database_code 7215761

loop_
_symmetry_equiv_pos_as_xyz
'x, y, z'
'-x, y, -z+1/2'
'x+1/2, y+1/2, z'
'-x+1/2, y+1/2, -z+1/2'
'-x, -y, -z'
'x, -y, z-1/2'
'-x+1/2, -y+1/2, -z'
'x+1/2, -y+1/2, z-1/2'

loop_
_atom_site_label
_atom_site_type_symbol
_atom_site_fract_x
_atom_site_fract_y
_atom_site_fract_z
_atom_site_U_iso_or_equiv
_atom_site_adp_type
_atom_site_occupancy
_atom_site_symmetry_multiplicity
_atom_site_calc_flag
_atom_site_refinement_flags
Mn1 Mn 0.2500 0.7500 0.5000 0.0273(2) Uani 1 2 d S
Mn2 Mn 0.19975(3) 0.674014(15) 0.35522(4) 0.02600(17) Uani 1 1 d .
Mn3 Mn 0.2500 0.7500 0.0000 0.0267(2) Uani 1 2 d S
Mn4 Mn 0.29288(3) 0.673630(15) 0.14333(4) 0.02494(16) Uani 1 1 d .
O1 O 0.28215(13) 0.71555(8) 0.3884(2) 0.0373(7) Uani 1 1 d .
O2 O 0.32124(13) 0.67672(8) 0.3027(2) 0.0345(6) Uani 1 1 d .
O3 O 0.59586(14) 0.67954(9) 0.3546(2) 0.0435(8) Uani 1 1 d .
O4 O 0.64913(14) 0.72850(10) 0.4125(2) 0.0496(8) Uani 1 1 d .
O5 O 0.44309(17) 0.81686(9) 0.3599(4) 0.0722(13) Uani 1 1 d .
O6 O 0.21669(13) 0.71863(8) 0.1170(2) 0.0375(7) Uani 1 1 d .
O7 O 0.17019(14) 0.68156(8) 0.1992(2) 0.0361(6) Uani 1 1 d .
O8 O -0.10006(15) 0.69431(11) 0.1351(2) 0.0504(9) Uani 1 1 d .
O9 O -0.14644(14) 0.74723(11) 0.0930(2) 0.0557(10) Uani 1 1 d .
O10 O 0.0553(2) 0.82441(11) 0.0690(3) 0.0713(11) Uani 1 1 d .
O11 O 0.25846(17) 0.65688(8) -0.0011(2) 0.0428(7) Uani 1 1 d .
O12 O 0.23264(17) 0.70586(8) -0.0890(2) 0.0410(7) Uani 1 1 d .
O13 O 0.23539(17) 0.70296(8) -0.4265(2) 0.0423(7) Uani 1 1 d .
O14 O 0.22761(19) 0.65191(9) -0.5047(2) 0.0497(8) Uani 1 1 d .
O15 O 0.25597(18) 0.56126(9) -0.2399(3) 0.0547(9) Uani 1 1 d .
O16 O 0.2028(3) 0.61914(10) 0.3164(3) 0.0679(11) Uani 1 1 d .
O17 O 0.28371(19) 0.61797(9) 0.1715(2) 0.0511(8) Uani 1 1 d .
O1W O 0.1847(12) 0.9172(6) 0.5650(17) 0.097(6) Uani 0.25 1 d PU
O2W O 0.1042(6) 0.9119(3) 0.7020(8) 0.097(3) Uani 0.50 1 d PU
O3W O 0.0000 0.8703(2) 0.7500 0.095(2) Uani 1 2 d S
C15 C 0.6330(2) 0.92915(10) 0.4720(3) 0.0594(14) Uani 1 1 d G
N1 N 0.6181(2) 0.96188(9) 0.4429(3) 0.0835(17) Uani 1 1 d G
N2 N 0.6753(2) 0.98130(9) 0.4798(3) 0.0719(14) Uani 1 1 d G
N3 N 0.7255(2) 0.96057(9) 0.5318(3) 0.0739(14) Uani 1 1 d G
N4 N 0.69934(19) 0.92835(10) 0.5270(3) 0.0677(13) Uani 1 1 d G
N5 N 0.6805(6) 1.0182(2) 0.4709(7) 0.138(3) Uani 1 1 d .
C30 C 0.0931(3) 0.94626(18) 0.2905(6) 0.102(3) Uani 1 1 d GU
N6 N 0.0826(3) 0.97799(18) 0.2561(6) 0.154(4) Uani 1 1 d G
N7 N 0.0950(4) 0.99977(18) 0.3281(6) 0.161(3) Uani 1 1 d GU
N8 N 0.1132(4) 0.98149(19) 0.4070(6) 0.161(3) Uani 1 1 d GU
N9 N 0.1120(4) 0.94841(19) 0.3838(6) 0.143(4) Uani 1 1 d G
N10 N 0.0924(7) 1.0348(3) 0.3554(9) 0.258(8) Uani 1 1 d GU
C45 C 0.0649(3) 0.44862(15) -0.3368(5) 0.091(2) Uani 1 1 d G
N11 N 0.0020(3) 0.44802(16) -0.3931(5) 0.126(3) Uani 1 1 d G
N12 N -0.0213(3) 0.41659(16) -0.3962(4) 0.146(4) Uani 1 1 d G
N13 N 0.0272(4) 0.39775(15) -0.3417(5) 0.186(7) Uani 1 1 d G
N14 N 0.0805(4) 0.41755(14) -0.3050(5) 0.120(3) Uani 1 1 d G
N15 N -0.0749(5) 0.3952(3) -0.4428(8) 0.189(5) Uani 1 1 d GU
C1 C 0.4554(2) 0.78125(12) 0.3691(4) 0.0426(11) Uani 1 1 d .
C2 C 0.39430(19) 0.76161(11) 0.3652(3) 0.0341(9) Uani 1 1 d .
H2 H 0.3516 0.7728 0.3650 0.080 Uiso 1 1 calc .
C3 C 0.39746(17) 0.72533(11) 0.3617(3) 0.0288(8) Uani 1 1 d .
C4 C 0.46130(17) 0.70816(11) 0.3641(3) 0.0302(8) Uani 1 1 d .
H4 H 0.4628 0.6838 0.3592 0.080 Uiso 1 1 calc .
C5 C 0.52294(18) 0.72833(12) 0.3741(3) 0.0317(9) Uani 1 1 d .
C6 C 0.52011(19) 0.76481(12) 0.3744(3) 0.0386(10) Uani 1 1 d .
H6 H 0.5610 0.7780 0.3780 0.080 Uiso 1 1 calc .
C7 C 0.33031(17) 0.70472(11) 0.3503(3) 0.0261(8) Uani 1 1 d .
C8 C 0.59352(18) 0.71112(13) 0.3816(3) 0.0340(9) Uani 1 1 d .
C9 C 0.4930(2) 0.84249(13) 0.3930(5) 0.0573(14) Uani 1 1 d .
C10 C 0.4766(4) 0.87449(19) 0.3470(7) 0.098(3) Uani 1 1 d U
H10 H 0.4349 0.8769 0.2978 0.080 Uiso 1 1 calc .
C11 C 0.5221(4) 0.90291(18) 0.3741(6) 0.091(2) Uani 1 1 d U
H11 H 0.5099 0.9244 0.3437 0.080 Uiso 1 1 calc .
C12 C 0.5848(3) 0.89985(15) 0.4449(4) 0.0601(14) Uani 1 1 d .
C13 C 0.6001(3) 0.86848(14) 0.4888(4) 0.0529(12) Uani 1 1 d .
H13 H 0.6416 0.8661 0.5383 0.080 Uiso 1 1 calc .
C14 C 0.5557(3) 0.83977(14) 0.4621(4) 0.0583(13) Uani 1 1 d .
H14 H 0.5690 0.8182 0.4919 0.080 Uiso 1 1 calc .
C16 C 0.0504(2) 0.79053(13) 0.1048(4) 0.0466(11) Uani 1 1 d .
C17 C 0.1103(2) 0.76941(12) 0.1246(3) 0.0381(10) Uani 1 1 d .
H17 H 0.1546 0.7789 0.1253 0.080 Uiso 1 1 calc .
C18 C 0.10430(18) 0.73376(12) 0.1435(3) 0.0315(9) Uani 1 1 d .
C19 C 0.03842(18) 0.71975(12) 0.1447(3) 0.0338(9) Uani 1 1 d .
H19 H 0.0346 0.6961 0.1589 0.080 Uiso 1 1 calc .
C20 C -0.02183(19) 0.74118(13) 0.1248(3) 0.0372(10) Uani 1 1 d .
C21 C -0.0156(2) 0.77687(14) 0.1054(3) 0.0439(11) Uani 1 1 d .
H21 H -0.0556 0.7914 0.0931 0.080 Uiso 1 1 calc .
C22 C 0.16725(18) 0.70982(11) 0.1548(3) 0.0293(8) Uani 1 1 d .
C23 C -0.0951(2) 0.72679(15) 0.1172(3) 0.0410(11) Uani 1 1 d .
C24 C 0.0641(3) 0.85314(17) 0.1272(5) 0.0638(15) Uani 1 1 d .
C25 C 0.0576(4) 0.88557(19) 0.0812(6) 0.085(2) Uani 1 1 d .
H25 H 0.0475 0.8867 0.0146 0.080 Uiso 1 1 calc .
C26 C 0.0661(4) 0.9153(2) 0.1335(9) 0.103(3) Uani 1 1 d .
H26 H 0.0602 0.9370 0.1026 0.080 Uiso 1 1 calc .
C27 C 0.0841(3) 0.9139(2) 0.2356(7) 0.080(2) Uani 1 1 d .
C28 C 0.0908(3) 0.8817(2) 0.2785(6) 0.082(2) Uani 1 1 d .
H28 H 0.1016 0.8803 0.3451 0.080 Uiso 1 1 calc .
C29 C 0.0818(3) 0.85077(16) 0.2246(6) 0.0670(16) Uani 1 1 d .
H29 H 0.0878 0.8290 0.2548 0.080 Uiso 1 1 calc .
C31 C 0.2417(2) 0.59753(12) -0.2488(3) 0.0431(10) Uani 1 1 d .
C32 C 0.2430(2) 0.61617(12) -0.1655(3) 0.0393(10) Uani 1 1 d .
H32 H 0.2468 0.6044 -0.1080 0.080 Uiso 1 1 calc .
C33 C 0.2387(2) 0.65233(11) -0.1689(3) 0.0336(9) Uani 1 1 d .
C34 C 0.2336(2) 0.66970(11) -0.2554(3) 0.0338(9) Uani 1 1 d .
H34 H 0.2307 0.6941 -0.2577 0.080 Uiso 1 1 calc .
C35 C 0.2329(2) 0.65089(12) -0.3388(3) 0.0359(9) Uani 1 1 d .
C36 C 0.2358(2) 0.61428(12) -0.3353(3) 0.0412(10) Uani 1 1 d .
H36 H 0.2337 0.6013 -0.3906 0.080 Uiso 1 1 calc .
C37 C 0.2433(2) 0.67320(11) -0.0789(3) 0.0325(9) Uani 1 1 d .
C38 C 0.2320(2) 0.67017(12) -0.4300(3) 0.0362(9) Uani 1 1 d .
C39 C 0.2057(3) 0.53631(15) -0.2637(4) 0.0564(13) Uani 1 1 d .
C40 C 0.1354(4) 0.54205(17) -0.3053(6) 0.0785(19) Uani 1 1 d .
H40 H 0.1186 0.5649 -0.3181 0.080 Uiso 1 1 calc .
C41 C 0.0880(4) 0.5138(2) -0.3292(6) 0.089(2) Uani 1 1 d .
H41 H 0.0396 0.5181 -0.3558 0.080 Uiso 1 1 calc .
C42 C 0.1122(4) 0.47987(17) -0.3138(5) 0.0712(17) Uani 1 1 d .
C43 C 0.1827(4) 0.47446(16) -0.2711(5) 0.0743(17) Uani 1 1 d .
H43 H 0.1993 0.4516 -0.2575 0.080 Uiso 1 1 calc .
C44 C 0.2302(4) 0.50212(15) -0.2474(5) 0.0666(16) Uani 1 1 d .
H44 H 0.2785 0.4978 -0.2205 0.080 Uiso 1 1 calc .

loop_
_atom_site_aniso_label
_atom_site_aniso_U_11
_atom_site_aniso_U_22
_atom_site_aniso_U_33
_atom_site_aniso_U_23
_atom_site_aniso_U_13
_atom_site_aniso_U_12
Mn1 0.0155(3) 0.0387(5) 0.0272(4) -0.0044(3) 0.0045(3) -0.0029(3)
Mn2 0.0197(3) 0.0330(3) 0.0251(3) -0.0038(2) 0.0058(2) -0.0020(2)
Mn3 0.0180(3) 0.0330(5) 0.0285(4) -0.0014(3) 0.0050(3) 0.0024(3)
Mn4 0.0184(3) 0.0319(3) 0.0240(3) -0.0006(2) 0.0047(2) -0.0003(2)
O1 0.0209(12) 0.0546(19) 0.0390(15) -0.0118(14) 0.0123(11) -0.0073(12)
O2 0.0242(12) 0.0424(17) 0.0349(15) -0.0057(13) 0.0043(11) -0.0036(11)
O3 0.0272(13) 0.060(2) 0.0432(17) -0.0086(15) 0.0088(12) 0.0091(13)
O4 0.0157(12) 0.071(2) 0.056(2) 0.0094(17) -0.0001(12) -0.0062(13)
O5 0.0313(16) 0.0357(19) 0.134(4) 0.006(2) -0.0061(19) -0.0032(13)
O6 0.0235(12) 0.0524(19) 0.0408(16) 0.0060(14) 0.0159(11) 0.0071(12)
O7 0.0271(13) 0.0456(18) 0.0326(15) 0.0023(13) 0.0026(11) 0.0000(12)
O8 0.0250(14) 0.082(3) 0.0451(18) 0.0075(17) 0.0097(12) -0.0101(15)
O9 0.0166(13) 0.095(3) 0.0502(19) -0.0048(18) 0.0004(12) 0.0069(15)
O10 0.082(3) 0.047(2) 0.093(3) 0.014(2) 0.037(2) 0.0058(19)
O11 0.0523(17) 0.0461(18) 0.0271(15) -0.0018(13) 0.0054(13) -0.0030(14)
O12 0.0526(17) 0.0394(18) 0.0315(15) -0.0047(13) 0.0117(13) 0.0002(13)
O13 0.0507(17) 0.0396(18) 0.0409(17) 0.0038(13) 0.0197(14) 0.0030(14)
O14 0.071(2) 0.049(2) 0.0283(16) -0.0008(14) 0.0106(15) 0.0066(16)
O15 0.063(2) 0.0328(17) 0.064(2) -0.0043(16) 0.0093(18) -0.0021(15)
O16 0.106(3) 0.040(2) 0.060(2) -0.0107(17) 0.025(2) -0.011(2)
O17 0.066(2) 0.0421(19) 0.0427(18) -0.0011(14) 0.0091(16) -0.0026(15)
O1W 0.097(6) 0.097(6) 0.098(6) 0.0007(10) 0.0258(19) 0.0004(10)
O2W 0.097(3) 0.097(3) 0.098(3) 0.0018(10) 0.0245(13) -0.0002(10)
O3W 0.075(4) 0.088(5) 0.117(6) 0.000 0.016(4) 0.000
C15 0.064(3) 0.050(3) 0.060(3) 0.001(3) 0.010(3) -0.002(2)
N1 0.098(4) 0.057(3) 0.083(4) 0.002(3) 0.003(3) -0.012(3)
N2 0.087(4) 0.052(3) 0.068(3) -0.002(2) 0.004(3) -0.015(3)
N3 0.079(3) 0.062(3) 0.079(4) -0.009(3) 0.018(3) -0.016(3)
N4 0.066(3) 0.052(3) 0.081(3) -0.006(2) 0.013(3) -0.010(2)
N5 0.201(9) 0.075(5) 0.129(6) 0.005(4) 0.027(6) -0.055(5)
C30 0.074(4) 0.084(5) 0.148(7) -0.026(5) 0.031(4) -0.012(4)
N6 0.083(5) 0.075(5) 0.284(14) -0.033(7) 0.015(6) 0.002(4)
N7 0.146(5) 0.126(5) 0.207(6) -0.071(5) 0.041(5) -0.023(4)
N8 0.146(5) 0.126(5) 0.207(6) -0.071(5) 0.041(5) -0.023(4)
N9 0.139(7) 0.114(7) 0.189(10) -0.069(7) 0.067(7) -0.039(5)
N10 0.258(8) 0.257(8) 0.258(8) -0.0004(10) 0.068(2) 0.0002(10)
C45 0.098(5) 0.070(5) 0.103(6) 0.004(4) 0.023(4) -0.030(4)
N11 0.107(6) 0.135(7) 0.130(6) -0.004(5) 0.019(5) -0.052(5)
N12 0.159(9) 0.124(8) 0.152(8) -0.030(6) 0.035(7) -0.101(7)
N13 0.270(16) 0.161(11) 0.173(11) -0.073(9) 0.138(12) -0.147(12)
N14 0.185(8) 0.066(4) 0.113(5) -0.016(4) 0.049(5) -0.062(5)
N15 0.189(5) 0.189(5) 0.190(5) -0.0003(10) 0.0497(16) -0.0004(10)
C1 0.0272(19) 0.040(3) 0.055(3) 0.001(2) 0.0009(18) -0.0063(17)
C2 0.0194(16) 0.041(2) 0.040(2) -0.0031(18) 0.0046(15) 0.0006(15)
C3 0.0179(15) 0.042(2) 0.0254(19) -0.0055(16) 0.0040(14) -0.0027(15)
C4 0.0172(15) 0.043(2) 0.030(2) -0.0047(17) 0.0056(14) -0.0014(15)
C5 0.0176(16) 0.051(3) 0.0261(19) 0.0002(18) 0.0045(14) 0.0003(15)
C6 0.0201(17) 0.051(3) 0.043(2) 0.002(2) 0.0051(16) -0.0075(17)
C7 0.0179(15) 0.039(2) 0.0215(17) -0.0027(16) 0.0045(13) -0.0020(14)
C8 0.0177(16) 0.059(3) 0.0246(19) 0.0068(19) 0.0051(14) 0.0022(17)
C9 0.035(2) 0.031(3) 0.096(4) -0.002(3) 0.002(2) 0.0011(18)
C10 0.073(4) 0.059(4) 0.127(6) 0.008(4) -0.034(4) 0.003(3)
C11 0.083(4) 0.053(3) 0.112(5) 0.018(3) -0.019(4) -0.003(3)
C12 0.055(3) 0.051(3) 0.068(4) 0.001(3) 0.005(3) -0.002(2)
C13 0.044(2) 0.044(3) 0.064(3) -0.002(2) 0.004(2) -0.001(2)
C14 0.057(3) 0.042(3) 0.072(4) 0.005(3) 0.009(3) 0.001(2)
C16 0.039(2) 0.040(3) 0.060(3) -0.002(2) 0.013(2) 0.0036(19)
C17 0.0248(18) 0.045(3) 0.048(2) -0.006(2) 0.0150(17) 0.0006(16)
C18 0.0173(16) 0.051(3) 0.0261(19) -0.0037(17) 0.0058(14) 0.0026(15)
C19 0.0179(16) 0.055(3) 0.027(2) 0.0055(18) 0.0035(14) -0.0009(16)
C20 0.0197(17) 0.065(3) 0.027(2) 0.0030(19) 0.0070(15) 0.0020(17)
C21 0.0229(18) 0.063(3) 0.044(3) 0.001(2) 0.0047(17) 0.0124(19)
C22 0.0197(16) 0.042(2) 0.0247(18) -0.0031(17) 0.0028(14) -0.0006(15)
C23 0.0195(18) 0.076(4) 0.027(2) 0.004(2) 0.0046(15) -0.0039(19)
C24 0.046(3) 0.060(4) 0.089(5) -0.001(3) 0.025(3) 0.006(2)
C25 0.093(5) 0.051(4) 0.112(6) 0.017(4) 0.030(4) 0.007(3)
C26 0.075(5) 0.059(5) 0.167(10) 0.021(5) 0.020(5) -0.001(3)
C27 0.048(3) 0.067(4) 0.127(7) -0.011(4) 0.024(4) -0.004(3)
C28 0.058(3) 0.081(5) 0.113(6) -0.012(4) 0.034(4) -0.008(3)
C29 0.046(3) 0.058(4) 0.102(5) -0.006(3) 0.027(3) -0.004(2)
C31 0.048(2) 0.031(2) 0.045(2) -0.006(2) 0.003(2) -0.0010(18)
C32 0.045(2) 0.036(2) 0.035(2) 0.0014(18) 0.0065(18) -0.0038(18)
C33 0.0313(18) 0.037(2) 0.031(2) -0.0009(17) 0.0046(16) 0.0008(16)
C34 0.0326(18) 0.037(2) 0.030(2) -0.0052(17) 0.0041(16) 0.0049(16)
C35 0.034(2) 0.039(2) 0.032(2) -0.0033(18) 0.0053(16) -0.0016(17)
C36 0.046(2) 0.043(3) 0.032(2) -0.0070(19) 0.0050(18) 0.0018(19)
C37 0.0303(18) 0.039(2) 0.028(2) -0.0018(17) 0.0062(15) -0.0036(16)
C38 0.0317(19) 0.045(3) 0.032(2) -0.0003(19) 0.0080(16) 0.0058(17)
C39 0.068(3) 0.048(3) 0.053(3) 0.000(2) 0.016(3) -0.005(3)
C40 0.068(4) 0.047(3) 0.116(6) 0.005(3) 0.017(4) -0.004(3)
C41 0.066(4) 0.071(5) 0.117(6) 0.003(4) 0.003(4) -0.006(3)
C42 0.077(4) 0.055(4) 0.076(4) 0.008(3) 0.012(3) -0.014(3)
C43 0.094(5) 0.048(3) 0.081(4) 0.007(3) 0.024(4) 0.002(3)
C44 0.072(3) 0.045(3) 0.075(4) 0.003(3) 0.006(3) 0.003(3)

loop_
_atom_type_symbol
_atom_type_description
_atom_type_scat_dispersion_real
_atom_type_scat_dispersion_imag
_atom_type_scat_source
C C 0.0033 0.0016 'International Tables Vol C Tables 4.2.6.8 and 6.1.1.4'
H H 0.0000 0.0000 'International Tables Vol C Tables 4.2.6.8 and 6.1.1.4'
N N 0.0061 0.0033 'International Tables Vol C Tables 4.2.6.8 and 6.1.1.4'
O O 0.0106 0.0060 'International Tables Vol C Tables 4.2.6.8 and 6.1.1.4'
Mn Mn 0.3368 0.7283 'International Tables Vol C Tables 4.2.6.8 and 6.1.1.4'

loop_
_geom_angle_atom_site_label_1
_geom_angle_atom_site_label_2
_geom_angle_atom_site_label_3
_geom_angle
_geom_angle_site_symmetry_1
_geom_angle_site_symmetry_3
O9 Mn1 O9 180.0(2) 8_566 2
O9 Mn1 O13 92.59(13) 8_566 7_565
O9 Mn1 O13 87.41(13) 2 7_565
O9 Mn1 O13 87.41(13) 8_566 1_556
O9 Mn1 O13 92.59(13) 2 1_556
O13 Mn1 O13 180.000(1) 7_565 1_556
O9 Mn1 O1 85.08(12) 8_566 7_566
O9 Mn1 O1 94.92(12) 2 7_566
O13 Mn1 O1 88.06(11) 7_565 7_566
O13 Mn1 O1 91.94(11) 1_556 7_566
O9 Mn1 O1 94.92(12) 8_566 .
O9 Mn1 O1 85.08(12) 2 .
O13 Mn1 O1 91.94(11) 7_565 .
O13 Mn1 O1 88.06(11) 1_556 .
O1 Mn1 O1 180.00(13) 7_566 .
O8 Mn2 O14 95.09(14) 2 1_556
O8 Mn2 O16 117.11(17) 2 .
O14 Mn2 O16 81.19(14) 1_556 .
O8 Mn2 O7 91.40(12) 2 .
O14 Mn2 O7 164.17(13) 1_556 .
O16 Mn2 O7 83.00(14) . .
O8 Mn2 O1 110.22(13) 2 .
O14 Mn2 O1 95.15(13) 1_556 .
O16 Mn2 O1 132.68(15) . .
O7 Mn2 O1 96.12(11) . .
O12 Mn3 O12 180.00(10) 7_565 .
O12 Mn3 O4 88.38(12) 7_565 2_655
O12 Mn3 O4 91.62(12) . 2_655
O12 Mn3 O4 91.62(12) 7_565 8_465
O12 Mn3 O4 88.38(12) . 8_465
O4 Mn3 O4 180.00(18) 2_655 8_465
O12 Mn3 O6 90.16(11) 7_565 7_565
O12 Mn3 O6 89.84(11) . 7_565
O4 Mn3 O6 103.65(12) 2_655 7_565
O4 Mn3 O6 76.35(11) 8_465 7_565
O12 Mn3 O6 89.84(11) 7_565 .
O12 Mn3 O6 90.16(11) . .
O4 Mn3 O6 76.35(11) 2_655 .
O4 Mn3 O6 103.65(11) 8_465 .
O6 Mn3 O6 180.0 7_565 .
O11 Mn4 O3 95.68(13) . 2_655
O11 Mn4 O17 82.54(12) . .
O3 Mn4 O17 103.27(14) 2_655 .
O11 Mn4 O2 164.72(12) . .
O3 Mn4 O2 90.41(11) 2_655 .
O17 Mn4 O2 82.43(12) . .
O11 Mn4 O6 92.36(12) . .
O3 Mn4 O6 122.49(12) 2_655 .
O17 Mn4 O6 134.24(12) . .
O2 Mn4 O6 96.17(11) . .
C7 O1 Mn2 104.3(2) . .
C7 O1 Mn1 149.1(2) . .
Mn2 O1 Mn1 104.25(11) . .
C7 O2 Mn4 124.9(3) . .
C8 O3 Mn4 102.2(2) . 2_655
C8 O4 Mn3 164.8(3) . 2_655
C9 O5 C1 125.4(3) . .
C22 O6 Mn4 105.5(3) . .
C22 O6 Mn3 147.8(2) . .
Mn4 O6 Mn3 102.83(10) . .
C22 O7 Mn2 127.3(3) . .
C23 O8 Mn2 119.1(3) . 2
C23 O9 Mn1 140.6(3) . 2
C24 O10 C16 121.4(5) . .
C37 O11 Mn4 132.5(3) . .
C37 O12 Mn3 136.7(3) . .
C38 O13 Mn1 145.9(3) . 1_554
C38 O14 Mn2 122.4(3) . 1_554
C39 O15 C31 124.1(4) . .
N4 C15 N1 108.0 . .
N4 C15 C12 127.2(3) . .
N1 C15 C12 124.8(3) . .
C15 N1 N2 108.0 . .
N1 N2 N3 108.0 . .
N1 N2 N5 126.1(5) . .
N3 N2 N5 125.7(5) . .
N4 N3 N2 108.0 . .
N3 N4 C15 108.0 . .
N6 C30 N9 108.0 . .
N6 C30 C27 126.6(7) . .
N9 C30 C27 125.4(7) . .
C30 N6 N7 108.0 . .
N8 N7 N6 108.0 . .
N8 N7 N10 106.6 . .
N6 N7 N10 145.2 . .
N7 N8 N9 108.0 . .
C30 N9 N8 108.0 . .
N14 C45 N11 108.0 . .
N14 C45 C42 126.1(5) . .
N11 C45 C42 125.9(5) . .
N12 N11 C45 108.0 . .
N11 N12 N13 108.0 . .
N11 N12 N15 143.2 . .
N13 N12 N15 108.3 . .
N12 N13 N14 108.0 . .
C45 N14 N13 108.0 . .
O5 C1 C6 125.5(4) . .
O5 C1 C2 113.7(4) . .
C6 C1 C2 120.6(4) . .
C3 C2 C1 119.5(4) . .
C2 C3 C4 121.0(3) . .
C2 C3 C7 118.8(3) . .
C4 C3 C7 120.1(4) . .
C3 C4 C5 118.5(4) . .
C6 C5 C4 121.1(3) . .
C6 C5 C8 118.3(3) . .
C4 C5 C8 120.6(4) . .
C1 C6 C5 119.1(4) . .
O2 C7 O1 119.9(3) . .
O2 C7 C3 119.9(3) . .
O1 C7 C3 120.2(3) . .
O4 C8 O3 121.1(4) . .
O4 C8 C5 118.9(4) . .
O3 C8 C5 119.9(3) . .
C14 C9 O5 128.0(5) . .
C14 C9 C10 117.9(5) . .
O5 C9 C10 114.1(5) . .
C9 C10 C11 120.2(5) . .
C12 C11 C10 121.1(6) . .
C13 C12 C11 117.9(5) . .
C13 C12 C15 120.7(5) . .
C11 C12 C15 121.4(5) . .
C12 C13 C14 121.7(5) . .
C9 C14 C13 121.1(5) . .
C17 C16 C21 120.7(4) . .
C17 C16 O10 118.4(4) . .
C21 C16 O10 120.1(4) . .
C16 C17 C18 119.8(4) . .
C19 C18 C17 120.0(4) . .
C19 C18 C22 119.5(4) . .
C17 C18 C22 120.3(3) . .
C18 C19 C20 119.9(4) . .
C19 C20 C21 119.9(4) . .
C19 C20 C23 121.9(4) . .
C21 C20 C23 118.1(4) . .
C16 C21 C20 119.7(4) . .
O7 C22 O6 120.8(3) . .
O7 C22 C18 120.5(3) . .
O6 C22 C18 118.7(4) . .
O9 C23 O8 124.7(4) . .
O9 C23 C20 117.8(5) . .
O8 C23 C20 117.5(4) . .
C29 C24 O10 122.7(6) . .
C29 C24 C25 121.2(7) . .
O10 C24 C25 116.0(7) . .
C26 C25 C24 119.7(8) . .
C25 C26 C27 120.7(7) . .
C28 C27 C26 118.1(7) . .
C28 C27 C30 122.2(9) . .
C26 C27 C30 119.7(8) . .
C27 C28 C29 121.5(8) . .
C24 C29 C28 118.8(7) . .
C36 C31 C32 121.7(4) . .
C36 C31 O15 120.3(4) . .
C32 C31 O15 117.6(4) . .
C33 C32 C31 119.4(4) . .
C32 C33 C34 119.7(4) . .
C32 C33 C37 120.4(4) . .
C34 C33 C37 119.8(4) . .
C33 C34 C35 120.7(4) . .
C36 C35 C34 119.3(4) . .
C36 C35 C38 120.7(4) . .
C34 C35 C38 120.0(4) . .
C31 C36 C35 119.2(4) . .
O11 C37 O12 125.9(4) . .
O11 C37 C33 117.4(4) . .
O12 C37 C33 116.7(4) . .
O13 C38 O14 125.0(4) . .
O13 C38 C35 117.6(4) . .
O14 C38 C35 117.4(4) . .
O15 C39 C40 125.4(5) . .
O15 C39 C44 115.4(5) . .
C40 C39 C44 119.1(5) . .
C39 C40 C41 120.3(6) . .
C42 C41 C40 120.7(6) . .
C43 C42 C41 118.4(6) . .
C43 C42 C45 117.9(6) . .
C41 C42 C45 123.6(6) . .
C42 C43 C44 121.5(6) . .
C43 C44 C39 119.8(6) . .

loop_
_geom_bond_atom_site_label_1
_geom_bond_atom_site_label_2
_geom_bond_distance
_geom_bond_site_symmetry_2
Mn1 O9 2.104(3) 8_566
Mn1 O9 2.104(3) 2
Mn1 O13 2.138(3) 7_565
Mn1 O13 2.138(3) 1_556
Mn1 O1 2.289(3) 7_566
Mn1 O1 2.289(3) .
Mn2 O8 2.122(3) 2
Mn2 O14 2.124(3) 1_556
Mn2 O16 2.168(4) .
Mn2 O7 2.192(3) .
Mn2 O1 2.210(3) .
Mn3 O12 2.088(3) 7_565
Mn3 O12 2.088(3) .
Mn3 O4 2.189(3) 2_655
Mn3 O4 2.189(3) 8_465
Mn3 O6 2.296(3) 7_565
Mn3 O6 2.296(3) .
Mn4 O11 2.113(3) .
Mn4 O3 2.163(3) 2_655
Mn4 O17 2.174(3) .
Mn4 O2 2.223(3) .
Mn4 O6 2.229(3) .
O1 C7 1.272(4) .
O2 C7 1.255(5) .
O3 C8 1.268(6) .
O3 Mn4 2.163(3) 2_655
O4 C8 1.244(5) .
O4 Mn3 2.189(3) 2_655
O5 C9 1.370(6) .
O5 C1 1.377(6) .
O6 C22 1.268(5) .
O7 C22 1.246(5) .
O8 C23 1.272(6) .
O8 Mn2 2.122(3) 2
O9 C23 1.239(6) .
O9 Mn1 2.104(3) 2
O10 C24 1.361(8) .
O10 C16 1.402(6) .
O11 C37 1.249(5) .
O12 C37 1.262(5) .
O13 C38 1.250(5) .
O13 Mn1 2.138(3) 1_554
O14 C38 1.266(5) .
O14 Mn2 2.124(3) 1_554
O15 C39 1.339(6) .
O15 C31 1.408(6) .
C15 N4 1.322(3) .
C15 N1 1.322(3) .
C15 C12 1.443(7) .
N1 N2 1.322(3) .
N2 N3 1.322(3) .
N2 N5 1.416(8) .
N3 N4 1.322(3) .
C30 N6 1.302(6) .
C30 N9 1.302(6) .
C30 C27 1.449(11) .
N6 N7 1.302(6) .
N7 N8 1.302(6) .
N7 N10 1.395(6) .
N8 N9 1.302(6) .
C45 N14 1.276(4) .
C45 N11 1.276(4) .
C45 C42 1.485(8) .
N11 N12 1.276(4) .
N12 N13 1.276(4) .
N12 N15 1.351(5) .
N13 N14 1.276(4) .
C1 C6 1.388(6) .
C1 C2 1.390(6) .
C2 C3 1.384(6) .
C3 C4 1.393(5) .
C3 C7 1.493(5) .
C4 C5 1.397(5) .
C5 C6 1.390(6) .
C5 C8 1.496(5) .
C9 C14 1.358(7) .
C9 C10 1.384(9) .
C10 C11 1.386(10) .
C11 C12 1.371(8) .
C12 C13 1.347(8) .
C13 C14 1.382(7) .
C16 C17 1.381(6) .
C16 C21 1.384(7) .
C17 C18 1.395(6) .
C18 C19 1.390(5) .
C18 C22 1.498(5) .
C19 C20 1.392(6) .
C20 C21 1.399(7) .
C20 C23 1.501(6) .
C24 C29 1.360(9) .
C24 C25 1.392(10) .
C25 C26 1.347(13) .
C26 C27 1.423(14) .
C27 C28 1.365(11) .
C28 C29 1.397(10) .
C31 C36 1.379(7) .
C31 C32 1.391(7) .
C32 C33 1.379(6) .
C33 C34 1.393(6) .
C33 C37 1.506(6) .
C34 C35 1.397(6) .
C35 C36 1.395(6) .
C35 C38 1.504(6) .
C39 C40 1.356(9) .
C39 C44 1.384(8) .
C40 C41 1.397(10) .
C41 C42 1.372(10) .
C42 C43 1.360(10) .
C43 C44 1.382(9) .
